data_7106791
loop_
_publ_author_name
'Boram Lee'
'Rosario Scopelliti'
'Kay Severin'

_publ_section_title
;
 A molecular probe for the optical detection of biogenic amines
;
_journal_name_full Chem.Commun.
_journal_page_first 9639
_journal_paper_doi 10.1039/c1cc13604f
_journal_volume 47
_journal_year 2011
_chemical_formula_moiety 'C20 H29 N3 O2'
_chemical_formula_sum 'C20 H29 N3 O2'
_chemical_formula_weight 343.46
_chemical_name_systematic
;
?
;
_space_group_IT_number 7
_symmetry_cell_setting monoclinic
_symmetry_space_group_name_Hall 'P -2yac'
_symmetry_space_group_name_H-M 'P 1 n 1'
_atom_sites_solution_hydrogens geom
_atom_sites_solution_primary direct
_atom_sites_solution_secondary difmap
_audit_creation_method SHELXL-97
_cell_angle_alpha 90.00
_cell_angle_beta 95.05(3)
_cell_angle_gamma 90.00
_cell_formula_units_Z 2
_cell_length_a 5.0310(10)
_cell_length_b 12.153(2)
_cell_length_c 15.766(3)
_cell_measurement_reflns_used 83
_cell_measurement_temperature 140(2)
_cell_measurement_theta_max 20
_cell_measurement_theta_min 3
_cell_volume 960.2(3)
_computing_cell_refinement 'automar, marresearch, 2010'
_computing_data_collection 'marmux - Micro-beam system, marresearch, 2010'
_computing_data_reduction 'automar, marresearch, 2010'
_computing_molecular_graphics 'Bruker SHELXTL'
_computing_publication_material 'Bruker SHELXTL'
_computing_structure_refinement 'SHELXL-97 (Sheldrick, 1997)'
_computing_structure_solution 'SHELXS-97 (Sheldrick, 1990)'
_diffrn_ambient_temperature 140(2)
_diffrn_measured_fraction_theta_full 0.985
_diffrn_measured_fraction_theta_max 0.985
_diffrn_measurement_device_type marmux
_diffrn_measurement_method '\p scans'
_diffrn_radiation_monochromator graphite
_diffrn_radiation_source 'fine-focus sealed tube'
_diffrn_radiation_type MoK\a
_diffrn_radiation_wavelength 0.71073
_diffrn_reflns_av_R_equivalents 0.0470
_diffrn_reflns_av_sigmaI/netI 0.1039
_diffrn_reflns_limit_h_max 5
_diffrn_reflns_limit_h_min -5
_diffrn_reflns_limit_k_max 14
_diffrn_reflns_limit_k_min -14
_diffrn_reflns_limit_l_max 18
_diffrn_reflns_limit_l_min -18
_diffrn_reflns_number 3154
_diffrn_reflns_theta_full 25.02
_diffrn_reflns_theta_max 25.02
_diffrn_reflns_theta_min 2.59
_exptl_absorpt_coefficient_mu 0.077
_exptl_absorpt_correction_type none
_exptl_crystal_colour yellow
_exptl_crystal_density_diffrn 1.188
_exptl_crystal_density_method 'not measured'
_exptl_crystal_description prismatic
_exptl_crystal_F_000 372
_exptl_crystal_size_max 0.31
_exptl_crystal_size_mid 0.25
_exptl_crystal_size_min 0.11
_refine_diff_density_max 0.308
_refine_diff_density_min -0.294
_refine_diff_density_rms 0.065
_refine_ls_abs_structure_details 'Flack H D (1983), Acta Cryst. A39, 876-881'
_refine_ls_abs_structure_Flack 1(2)
_refine_ls_extinction_coef 0.40(4)
_refine_ls_extinction_expression Fc^*^=kFc[1+0.001xFc^2^\l^3^/sin(2\q)]^-1/4^
_refine_ls_extinction_method SHELXL
_refine_ls_goodness_of_fit_ref 0.991
_refine_ls_hydrogen_treatment mixed
_refine_ls_matrix_type full
_refine_ls_number_parameters 231
_refine_ls_number_reflns 3149
_refine_ls_number_restraints 2
_refine_ls_restrained_S_all 0.991
_refine_ls_R_factor_all 0.0910
_refine_ls_R_factor_gt 0.0683
_refine_ls_shift/su_max 0.000
_refine_ls_shift/su_mean 0.000
_refine_ls_structure_factor_coef Fsqd
_refine_ls_weighting_details 'calc w=1/[\s^2^(Fo^2^)+(0.1243P)^2^+0.0000P] where P=(Fo^2^+2Fc^2^)/3'
_refine_ls_weighting_scheme calc
_refine_ls_wR_factor_gt 0.1650
_refine_ls_wR_factor_ref 0.1874
_reflns_number_gt 2268
_reflns_number_total 3149
_reflns_threshold_expression >2sigma(I)
_cod_data_source_file c1cc13604f.txt
_cod_data_source_block bo01
_cod_original_sg_symbol_H-M 'P n'
_cod_database_code 7106791

loop_
_symmetry_equiv_pos_as_xyz
'x, y, z'
'x+1/2, -y, z+1/2'

loop_
_atom_site_label
_atom_site_type_symbol
_atom_site_fract_x
_atom_site_fract_y
_atom_site_fract_z
_atom_site_U_iso_or_equiv
_atom_site_adp_type
_atom_site_occupancy
_atom_site_symmetry_multiplicity
_atom_site_calc_flag
_atom_site_refinement_flags
_atom_site_disorder_assembly
_atom_site_disorder_group
O1 O 0.7138(5) 0.51310(19) 0.63221(16) 0.0562(7) Uani 1 1 d . . .
O2 O 0.6028(5) 0.4012(2) 0.73220(17) 0.0630(7) Uani 1 1 d . . .
N1 N -0.0120(6) 0.2532(2) 0.5924(2) 0.0559(8) Uani 1 1 d . . .
N2 N 0.1223(6) 0.3770(3) 0.4629(2) 0.0556(8) Uani 1 1 d . . .
H2 H 0.030(12) 0.309(4) 0.493(4) 0.105(17) Uiso 1 1 d . . .
N3 N 0.9912(6) 0.7826(3) 0.4439(2) 0.0630(8) Uani 1 1 d . . .
C1 C 0.5492(7) 0.4317(3) 0.6588(3) 0.0573(9) Uani 1 1 d . . .
C2 C 0.3410(7) 0.3901(3) 0.5999(2) 0.0526(9) Uani 1 1 d . . .
C3 C 0.3079(7) 0.4272(3) 0.5151(2) 0.0500(8) Uani 1 1 d . . .
C4 C 0.4780(6) 0.5175(3) 0.4907(2) 0.0495(8) Uani 1 1 d . . .
C5 C 0.6750(7) 0.5568(3) 0.5510(2) 0.0513(8) Uani 1 1 d . . .
C6 C 0.4618(7) 0.5740(3) 0.4122(3) 0.0554(9) Uani 1 1 d . . .
H6 H 0.3294 0.5522 0.3688 0.067 Uiso 1 1 calc R . .
C7 C 0.6294(7) 0.6592(3) 0.3960(2) 0.0537(9) Uani 1 1 d . . .
H7 H 0.6112 0.6938 0.3418 0.064 Uiso 1 1 calc R . .
C8 C 0.8273(7) 0.6963(3) 0.4579(2) 0.0531(9) Uani 1 1 d . . .
C9 C 0.8465(7) 0.6421(3) 0.5370(2) 0.0516(8) Uani 1 1 d . . .
H9 H 0.9774 0.6642 0.5808 0.062 Uiso 1 1 calc R . .
C10 C 0.1754(8) 0.3068(3) 0.6344(3) 0.0559(9) Uani 1 1 d . . .
H10 H 0.2086 0.2905 0.6933 0.067 Uiso 1 1 calc R . .
C11 C -0.1563(8) 0.1724(3) 0.6400(3) 0.0606(10) Uani 1 1 d . . .
H11A H -0.3365 0.2011 0.6479 0.073 Uiso 1 1 calc R . .
H11B H -0.0608 0.1620 0.6971 0.073 Uiso 1 1 calc R . .
C12 C -0.1823(9) 0.0633(3) 0.5954(3) 0.0660(11) Uani 1 1 d . . .
H12 H -0.0008 0.0392 0.5817 0.079 Uiso 1 1 calc R . .
C13 C -0.2937(11) -0.0234(4) 0.6524(3) 0.0808(13) Uani 1 1 d . . .
H13A H -0.1716 -0.0330 0.7038 0.121 Uiso 1 1 calc R . .
H13B H -0.3128 -0.0934 0.6215 0.121 Uiso 1 1 calc R . .
H13C H -0.4685 0.0004 0.6684 0.121 Uiso 1 1 calc R . .
C14 C -0.3601(13) 0.0729(5) 0.5124(4) 0.1009(18) Uani 1 1 d . . .
H14A H -0.5455 0.0839 0.5251 0.151 Uiso 1 1 calc R . .
H14B H -0.3469 0.0054 0.4791 0.151 Uiso 1 1 calc R . .
H14C H -0.3023 0.1357 0.4797 0.151 Uiso 1 1 calc R . .
C15 C 0.0427(8) 0.3928(3) 0.3715(2) 0.0568(9) Uani 1 1 d . . .
H15A H 0.2036 0.3958 0.3396 0.068 Uiso 1 1 calc R . .
H15B H -0.0543 0.4633 0.3627 0.068 Uiso 1 1 calc R . .
C16 C -0.1342(8) 0.2990(3) 0.3387(3) 0.0599(10) Uani 1 1 d . . .
H16 H -0.2820 0.2917 0.3768 0.072 Uiso 1 1 calc R . .
C17 C 0.0163(11) 0.1904(4) 0.3403(4) 0.0770(12) Uani 1 1 d . . .
H17A H 0.1606 0.1951 0.3026 0.115 Uiso 1 1 calc R . .
H17B H -0.1065 0.1311 0.3208 0.115 Uiso 1 1 calc R . .
H17C H 0.0916 0.1748 0.3985 0.115 Uiso 1 1 calc R . .
C18 C -0.2573(10) 0.3259(4) 0.2499(3) 0.0776(12) Uani 1 1 d . . .
H18A H -0.3576 0.3950 0.2513 0.116 Uiso 1 1 calc R . .
H18B H -0.3780 0.2664 0.2296 0.116 Uiso 1 1 calc R . .
H18C H -0.1158 0.3339 0.2114 0.116 Uiso 1 1 calc R . .
C19 C 0.9886(9) 0.8312(3) 0.3596(3) 0.0681(11) Uani 1 1 d . . .
H19A H 1.0218 0.7739 0.3181 0.102 Uiso 1 1 calc R . .
H19B H 1.1280 0.8875 0.3597 0.102 Uiso 1 1 calc R . .
H19C H 0.8141 0.8649 0.3442 0.102 Uiso 1 1 calc R . .
C20 C 1.1947(8) 0.8163(3) 0.5100(3) 0.0644(11) Uani 1 1 d . . .
H20A H 1.1115 0.8312 0.5627 0.097 Uiso 1 1 calc R . .
H20B H 1.2831 0.8831 0.4918 0.097 Uiso 1 1 calc R . .
H20C H 1.3268 0.7574 0.5199 0.097 Uiso 1 1 calc R . .

loop_
_atom_site_aniso_label
_atom_site_aniso_U_11
_atom_site_aniso_U_22
_atom_site_aniso_U_33
_atom_site_aniso_U_23
_atom_site_aniso_U_13
_atom_site_aniso_U_12
O1 0.0625(15) 0.0509(14) 0.0532(15) 0.0035(11) -0.0066(11) -0.0063(11)
O2 0.0735(17) 0.0601(15) 0.0532(17) 0.0028(13) -0.0065(13) -0.0029(13)
N1 0.0601(18) 0.0511(16) 0.0569(19) 0.0021(13) 0.0068(15) -0.0034(14)
N2 0.0588(17) 0.0541(17) 0.0529(18) -0.0008(14) -0.0006(13) -0.0031(14)
N3 0.0672(19) 0.0592(18) 0.062(2) 0.0001(16) -0.0003(15) -0.0126(16)
C1 0.060(2) 0.0425(18) 0.068(3) 0.0025(18) -0.0033(18) -0.0002(16)
C2 0.0535(19) 0.0494(18) 0.054(2) -0.0016(17) 0.0000(16) 0.0013(15)
C3 0.0510(18) 0.0424(18) 0.055(2) 0.0034(15) -0.0033(15) 0.0036(14)
C4 0.0497(19) 0.0469(18) 0.051(2) -0.0002(15) 0.0003(15) 0.0025(15)
C5 0.059(2) 0.0442(18) 0.049(2) 0.0023(15) -0.0021(15) 0.0061(15)
C6 0.0560(19) 0.051(2) 0.058(2) -0.0005(16) -0.0049(16) 0.0019(17)
C7 0.056(2) 0.0530(19) 0.051(2) 0.0017(16) 0.0007(16) -0.0027(16)
C8 0.057(2) 0.0435(18) 0.059(2) -0.0029(16) 0.0065(16) -0.0007(15)
C9 0.0526(18) 0.0467(18) 0.054(2) -0.0029(16) -0.0038(15) 0.0009(15)
C10 0.060(2) 0.051(2) 0.057(2) 0.0004(17) 0.0040(17) -0.0007(17)
C11 0.066(2) 0.056(2) 0.060(2) 0.0041(18) 0.0072(18) -0.0106(17)
C12 0.068(2) 0.051(2) 0.080(3) 0.0014(19) 0.015(2) -0.0062(17)
C13 0.088(3) 0.058(2) 0.096(4) 0.015(2) 0.006(3) -0.012(2)
C14 0.124(4) 0.103(4) 0.077(4) -0.007(3) 0.013(3) -0.054(3)
C15 0.064(2) 0.0518(19) 0.053(2) 0.0034(17) -0.0042(17) -0.0031(17)
C16 0.064(2) 0.059(2) 0.055(2) -0.0012(17) -0.0022(18) -0.0085(17)
C17 0.087(3) 0.060(2) 0.083(3) -0.012(2) 0.005(2) -0.009(2)
C18 0.080(3) 0.089(3) 0.059(3) 0.006(2) -0.015(2) -0.024(2)
C19 0.080(3) 0.061(2) 0.063(3) 0.006(2) -0.001(2) -0.015(2)
C20 0.063(2) 0.056(2) 0.073(3) -0.0051(18) -0.002(2) -0.0143(17)

loop_
_atom_type_symbol
_atom_type_description
_atom_type_scat_dispersion_real
_atom_type_scat_dispersion_imag
_atom_type_scat_source
C C 0.0033 0.0016 'International Tables Vol C Tables 4.2.6.8 and 6.1.1.4'
H H 0.0000 0.0000 'International Tables Vol C Tables 4.2.6.8 and 6.1.1.4'
N N 0.0061 0.0033 'International Tables Vol C Tables 4.2.6.8 and 6.1.1.4'
O O 0.0106 0.0060 'International Tables Vol C Tables 4.2.6.8 and 6.1.1.4'

loop_
_geom_angle_atom_site_label_1
_geom_angle_atom_site_label_2
_geom_angle_atom_site_label_3
_geom_angle
_geom_angle_site_symmetry_1
_geom_angle_site_symmetry_3
_geom_angle_publ_flag
C1 O1 C5 121.2(3) . . ?
C10 N1 C11 116.8(3) . . ?
C3 N2 C15 131.1(3) . . ?
C3 N2 H2 113(3) . . ?
C15 N2 H2 116(3) . . ?
C8 N3 C19 120.3(3) . . ?
C8 N3 C20 119.9(3) . . ?
C19 N3 C20 119.3(3) . . ?
O2 C1 O1 114.7(3) . . ?
O2 C1 C2 126.6(4) . . ?
O1 C1 C2 118.7(3) . . ?
C3 C2 C1 121.6(3) . . ?
C3 C2 C10 123.9(3) . . ?
C1 C2 C10 114.6(3) . . ?
N2 C3 C2 117.1(3) . . ?
N2 C3 C4 125.0(3) . . ?
C2 C3 C4 117.8(3) . . ?
C5 C4 C6 114.4(3) . . ?
C5 C4 C3 118.3(3) . . ?
C6 C4 C3 127.3(3) . . ?
C9 C5 O1 113.4(3) . . ?
C9 C5 C4 124.5(3) . . ?
O1 C5 C4 122.1(3) . . ?
C7 C6 C4 122.8(3) . . ?
C7 C6 H6 118.6 . . ?
C4 C6 H6 118.6 . . ?
C6 C7 C8 121.4(3) . . ?
C6 C7 H7 119.3 . . ?
C8 C7 H7 119.3 . . ?
N3 C8 C9 120.6(3) . . ?
N3 C8 C7 122.3(3) . . ?
C9 C8 C7 117.1(3) . . ?
C5 C9 C8 119.9(3) . . ?
C5 C9 H9 120.1 . . ?
C8 C9 H9 120.1 . . ?
N1 C10 C2 125.7(4) . . ?
N1 C10 H10 117.2 . . ?
C2 C10 H10 117.2 . . ?
N1 C11 C12 112.3(3) . . ?
N1 C11 H11A 109.2 . . ?
C12 C11 H11A 109.2 . . ?
N1 C11 H11B 109.2 . . ?
C12 C11 H11B 109.2 . . ?
H11A C11 H11B 107.9 . . ?
C11 C12 C13 110.9(4) . . ?
C11 C12 C14 110.8(4) . . ?
C13 C12 C14 109.9(4) . . ?
C11 C12 H12 108.4 . . ?
C13 C12 H12 108.4 . . ?
C14 C12 H12 108.4 . . ?
C12 C13 H13A 109.5 . . ?
C12 C13 H13B 109.5 . . ?
H13A C13 H13B 109.5 . . ?
C12 C13 H13C 109.5 . . ?
H13A C13 H13C 109.5 . . ?
H13B C13 H13C 109.5 . . ?
C12 C14 H14A 109.5 . . ?
C12 C14 H14B 109.5 . . ?
H14A C14 H14B 109.5 . . ?
C12 C14 H14C 109.5 . . ?
H14A C14 H14C 109.5 . . ?
H14B C14 H14C 109.5 . . ?
N2 C15 C16 109.7(3) . . ?
N2 C15 H15A 109.7 . . ?
C16 C15 H15A 109.7 . . ?
N2 C15 H15B 109.7 . . ?
C16 C15 H15B 109.7 . . ?
H15A C15 H15B 108.2 . . ?
C15 C16 C18 109.5(3) . . ?
C15 C16 C17 111.9(3) . . ?
C18 C16 C17 111.4(4) . . ?
C15 C16 H16 108.0 . . ?
C18 C16 H16 108.0 . . ?
C17 C16 H16 108.0 . . ?
C16 C17 H17A 109.5 . . ?
C16 C17 H17B 109.5 . . ?
H17A C17 H17B 109.5 . . ?
C16 C17 H17C 109.5 . . ?
H17A C17 H17C 109.5 . . ?
H17B C17 H17C 109.5 . . ?
C16 C18 H18A 109.5 . . ?
C16 C18 H18B 109.5 . . ?
H18A C18 H18B 109.5 . . ?
C16 C18 H18C 109.5 . . ?
H18A C18 H18C 109.5 . . ?
H18B C18 H18C 109.5 . . ?
N3 C19 H19A 109.5 . . ?
N3 C19 H19B 109.5 . . ?
H19A C19 H19B 109.5 . . ?
N3 C19 H19C 109.5 . . ?
H19A C19 H19C 109.5 . . ?
H19B C19 H19C 109.5 . . ?
N3 C20 H20A 109.5 . . ?
N3 C20 H20B 109.5 . . ?
H20A C20 H20B 109.5 . . ?
N3 C20 H20C 109.5 . . ?
H20A C20 H20C 109.5 . . ?
H20B C20 H20C 109.5 . . ?

loop_
_geom_bond_atom_site_label_1
_geom_bond_atom_site_label_2
_geom_bond_distance
_geom_bond_site_symmetry_2
_geom_bond_publ_flag
O1 C1 1.379(4) . ?
O1 C5 1.385(4) . ?
O2 C1 1.222(5) . ?
N1 C10 1.281(5) . ?
N1 C11 1.467(5) . ?
N2 C3 1.336(5) . ?
N2 C15 1.474(5) . ?
N2 H2 1.08(6) . ?
N3 C8 1.365(5) . ?
N3 C19 1.453(5) . ?
N3 C20 1.454(5) . ?
C1 C2 1.430(5) . ?
C2 C3 1.407(5) . ?
C2 C10 1.447(5) . ?
C3 C4 1.463(5) . ?
C4 C5 1.396(5) . ?
C4 C6 1.411(5) . ?
C5 C9 1.378(5) . ?
C6 C7 1.374(5) . ?
C6 H6 0.9500 . ?
C7 C8 1.406(5) . ?
C7 H7 0.9500 . ?
C8 C9 1.406(5) . ?
C9 H9 0.9500 . ?
C10 H10 0.9500 . ?
C11 C12 1.501(6) . ?
C11 H11A 0.9900 . ?
C11 H11B 0.9900 . ?
C12 C13 1.523(6) . ?
C12 C14 1.523(8) . ?
C12 H12 1.0000 . ?
C13 H13A 0.9800 . ?
C13 H13B 0.9800 . ?
C13 H13C 0.9800 . ?
C14 H14A 0.9800 . ?
C14 H14B 0.9800 . ?
C14 H14C 0.9800 . ?
C15 C16 1.509(5) . ?
C15 H15A 0.9900 . ?
C15 H15B 0.9900 . ?
C16 C18 1.517(6) . ?
C16 C17 1.521(6) . ?
C16 H16 1.0000 . ?
C17 H17A 0.9800 . ?
C17 H17B 0.9800 . ?
C17 H17C 0.9800 . ?
C18 H18A 0.9800 . ?
C18 H18B 0.9800 . ?
C18 H18C 0.9800 . ?
C19 H19A 0.9800 . ?
C19 H19B 0.9800 . ?
C19 H19C 0.9800 . ?
C20 H20A 0.9800 . ?
C20 H20B 0.9800 . ?
C20 H20C 0.9800 . ?

loop_
_geom_hbond_atom_site_label_D
_geom_hbond_atom_site_label_H
_geom_hbond_atom_site_label_A
_geom_hbond_distance_DH
_geom_hbond_distance_HA
_geom_hbond_distance_DA
_geom_hbond_angle_DHA
_geom_hbond_site_symmetry_A
N2 H2 N1 1.08(6) 1.74(6) 2.670(5) 141(5) .

loop_
_geom_torsion_atom_site_label_1
_geom_torsion_atom_site_label_2
_geom_torsion_atom_site_label_3
_geom_torsion_atom_site_label_4
_geom_torsion
_geom_torsion_site_symmetry_1
_geom_torsion_site_symmetry_2
_geom_torsion_site_symmetry_3
_geom_torsion_site_symmetry_4
_geom_torsion_publ_flag
C5 O1 C1 O2 -179.2(3) . . . . ?
C5 O1 C1 C2 2.0(5) . . . . ?
O2 C1 C2 C3 -176.1(3) . . . . ?
O1 C1 C2 C3 2.5(5) . . . . ?
O2 C1 C2 C10 2.7(5) . . . . ?
O1 C1 C2 C10 -178.6(3) . . . . ?
C15 N2 C3 C2 -178.0(3) . . . . ?
C15 N2 C3 C4 2.1(6) . . . . ?
C1 C2 C3 N2 174.6(3) . . . . ?
C10 C2 C3 N2 -4.2(5) . . . . ?
C1 C2 C3 C4 -5.6(5) . . . . ?
C10 C2 C3 C4 175.7(3) . . . . ?
N2 C3 C4 C5 -175.9(3) . . . . ?
C2 C3 C4 C5 4.2(5) . . . . ?
N2 C3 C4 C6 6.4(6) . . . . ?
C2 C3 C4 C6 -173.5(3) . . . . ?
C1 O1 C5 C9 176.0(3) . . . . ?
C1 O1 C5 C4 -3.3(5) . . . . ?
C6 C4 C5 C9 -1.2(5) . . . . ?
C3 C4 C5 C9 -179.1(3) . . . . ?
C6 C4 C5 O1 178.1(3) . . . . ?
C3 C4 C5 O1 0.1(5) . . . . ?
C5 C4 C6 C7 1.2(5) . . . . ?
C3 C4 C6 C7 179.0(3) . . . . ?
C4 C6 C7 C8 -0.8(5) . . . . ?
C19 N3 C8 C9 173.9(4) . . . . ?
C20 N3 C8 C9 2.4(5) . . . . ?
C19 N3 C8 C7 -7.7(5) . . . . ?
C20 N3 C8 C7 -179.2(4) . . . . ?
C6 C7 C8 N3 -178.3(3) . . . . ?
C6 C7 C8 C9 0.2(5) . . . . ?
O1 C5 C9 C8 -178.7(3) . . . . ?
C4 C5 C9 C8 0.7(5) . . . . ?
N3 C8 C9 C5 178.4(3) . . . . ?
C7 C8 C9 C5 -0.1(5) . . . . ?
C11 N1 C10 C2 -179.8(3) . . . . ?
C3 C2 C10 N1 3.2(6) . . . . ?
C1 C2 C10 N1 -175.6(4) . . . . ?
C10 N1 C11 C12 -131.7(4) . . . . ?
N1 C11 C12 C13 171.2(4) . . . . ?
N1 C11 C12 C14 -66.5(5) . . . . ?
C3 N2 C15 C16 167.5(3) . . . . ?
N2 C15 C16 C18 169.4(3) . . . . ?
N2 C15 C16 C17 -66.7(4) . . . . ?

loop_
_cod_related_entry_id
_cod_related_entry_database
_cod_related_entry_code
1 ChemSpider 30653327
